data_7124067
loop_
_publ_author_name
'Song, Jianxin'
'Wu, Tongjing'
'Kim, Taeyeon'
'Yin, Bangshao'
'Wang, Kaisheng'
'Xu, Ling'
'Zhou, Mingbo'
'Kim, Dongho'

_publ_section_title
;
 Carbazole-Containing Porphyrinoid and its Oligomers
;
_journal_name_full 'Chemical Communications'
_journal_paper_doi 10.1039/C9CC06114B
_journal_year 2019
_chemical_formula_moiety 'C52 H50 N4 Pd'
_chemical_formula_sum 'C52 H50 N4 Pd'
_chemical_formula_weight 837.36
_space_group_crystal_system triclinic
_space_group_IT_number 2
_space_group_name_Hall '-P 1'
_space_group_name_H-M_alt 'P -1'
_symmetry_space_group_name_Hall '-P 1'
_symmetry_space_group_name_H-M 'P -1'
_atom_sites_solution_hydrogens geom
_audit_creation_date 2017-04-21
_audit_creation_method
;
Olex2 1.2
(compiled 2017.03.28 svn.r3405 for OlexSys, GUI svn.r5335)
;
_audit_update_record
;
2019-06-10 deposited with the CCDC.    2019-08-28 downloaded from the CCDC.
;
_cell_angle_alpha 99.8281(10)
_cell_angle_beta 106.8207(13)
_cell_angle_gamma 100.5416(12)
_cell_formula_units_Z 4
_cell_length_a 14.3716(2)
_cell_length_b 16.9373(2)
_cell_length_c 21.8677(2)
_cell_measurement_reflns_used 38915
_cell_measurement_temperature 99.99(10)
_cell_measurement_theta_max 72.4400
_cell_measurement_theta_min 4.0920
_cell_volume 4865.71(11)
_computing_cell_refinement 'CrysAlisPro 1.171.38.46 (Rigaku OD, 2015)'
_computing_data_collection 'CrysAlisPro 1.171.38.46 (Rigaku OD, 2015)'
_computing_data_reduction 'CrysAlisPro 1.171.38.46 (Rigaku OD, 2015)'
_computing_molecular_graphics 'Olex2 (Dolomanov et al., 2009)'
_computing_publication_material 'Olex2 (Dolomanov et al., 2009)'
_computing_structure_refinement 'ShelXL (Sheldrick, 2015)'
_diffrn_ambient_environment N~2~
_diffrn_ambient_temperature 99.99(10)
_diffrn_detector 'CCD plate'
_diffrn_detector_area_resol_mean 8.0697
_diffrn_detector_type EosS2
_diffrn_measured_fraction_theta_full 0.997
_diffrn_measured_fraction_theta_max 0.997
_diffrn_measurement_details
;
List of Runs (angles in degrees, time in seconds):

  # Type    Start    End  Width  t~exp~   \w     \q     \k     \f   Frames
#--------------------------------------------------------------------------
  1  \w    -32.00  39.00   1.00    1.00    --   34.73 -38.00  30.00   71
  2  \w     21.00  70.00   1.00    1.00    --   34.73 -99.00  60.00   49
  3  \w     34.00  74.00   1.00    1.00    --   34.73 -99.00 150.00   40
  4  \w     37.00 112.00   1.00    2.50    --  107.46-111.00  60.00   75
  5  \w     49.00 126.00   1.00    2.50    --  107.46 -61.00  90.00   77
  6  \w     86.00 117.00   1.00    2.50    --  107.46  30.00 120.00   31
  7  \w     90.00 115.00   1.00    2.50    --  107.46  61.00 120.00   25
  8  \w    116.00 175.00   1.00    2.50    --  107.46  77.00 120.00   59
  9  \w    151.00 177.00   1.00    2.50    --  107.46  30.00 150.00   26
 10  \w    132.00 158.00   1.00    2.50    --  107.46  77.00  60.00   26
 11  \w    142.00 174.00   1.00    2.50    --  107.46  77.00  30.00   32
 12  \w    124.00 168.00   1.00    2.50    --  107.46  77.00 -60.00   44
 13  \w    124.00 168.00   1.00    2.50    --  107.46  77.00 -90.00   44
 14  \w    122.00 154.00   1.00    2.50    --  107.46  61.00-180.00   32
 15  \w    122.00 160.00   1.00    2.50    --  107.46  77.00-150.00   38
 16  \w    115.00 172.00   1.00    2.50    --  107.46  77.00-120.00   57
 17  \w    115.00 175.00   1.00    2.50    --  107.46  77.00-180.00   60
 18  \w     89.00 115.00   1.00    2.50    --  107.46  61.00-180.00   26
 19  \w     89.00 115.00   1.00    2.50    --  107.46  61.00-150.00   26
 20  \w     89.00 115.00   1.00    2.50    --  107.46  61.00-120.00   26
 21  \w     89.00 115.00   1.00    2.50    --  107.46  61.00 -90.00   26
 22  \w     89.00 115.00   1.00    2.50    --  107.46  61.00 -60.00   26
 23  \w     89.00 172.00   1.00    2.50    --  107.46  61.00 -30.00   83
 24  \w    119.00 168.00   1.00    2.50    --  107.46  30.00  60.00   49
 25  \w    119.00 175.00   1.00    2.50    --  107.46  77.00   0.00   56
 26  \w     89.00 115.00   1.00    2.50    --  107.46  61.00  30.00   26
 27  \w     89.00 115.00   1.00    2.50    --  107.46  61.00  60.00   26
 28  \w     89.00 115.00   1.00    2.50    --  107.46  61.00  90.00   26
 29  \w     81.00 107.00   1.00    2.50    --  107.46  77.00  60.00   26
 30  \w     81.00 174.00   1.00    2.50    --  107.46  77.00  90.00   93
 31  \w     89.00 115.00   1.00    2.50    --  107.46  61.00   0.00   26
 32  \w     81.00 107.00   1.00    2.50    --  107.46  77.00  30.00   26
 33  \w     81.00 107.00   1.00    2.50    --  107.46  77.00   0.00   26
 34  \w     81.00 107.00   1.00    2.50    --  107.46  77.00 -30.00   26
 35  \w     81.00 107.00   1.00    2.50    --  107.46  77.00 -60.00   26
 36  \w     81.00 107.00   1.00    2.50    --  107.46  77.00 -90.00   26
 37  \w     81.00 107.00   1.00    2.50    --  107.46  77.00-120.00   26
 38  \w     81.00 107.00   1.00    2.50    --  107.46  77.00-150.00   26
 39  \w     81.00 107.00   1.00    2.50    --  107.46  77.00-180.00   26
 40  \w     86.00 112.00   1.00    2.50    --  107.46  30.00-120.00   26
 41  \w     86.00 115.00   1.00    2.50    --  107.46  30.00-150.00   29
 42  \w     86.00 115.00   1.00    2.50    --  107.46  30.00-180.00   29
 43  \w     86.00 117.00   1.00    2.50    --  107.46  30.00 -90.00   31
 44  \w     86.00 130.00   1.00    2.50    --  107.46  30.00 -30.00   44
 45  \w     86.00 112.00   1.00    2.50    --  107.46  30.00  60.00   26
 46  \w     86.00 114.00   1.00    2.50    --  107.46  30.00  90.00   28
 47  \w     89.00 115.00   1.00    2.50    --  107.46  61.00 150.00   26
 48  \w     87.00 112.00   1.00    2.50    --  107.46  30.00 150.00   25
 49  \w     81.00 107.00   1.00    2.50    --  107.46  77.00 150.00   26
 50  \w     81.00 107.00   1.00    2.50    --  107.46  77.00 120.00   26
 51  \w     86.00 115.00   1.00    2.50    --  107.46  30.00  30.00   29
 52  \w     86.00 112.00   1.00    2.50    --  107.46  30.00 -60.00   26
 53  \w     47.00 104.00   1.00    1.00    --   34.73  38.00-150.00   57
 54  \w     74.00 100.00   1.00    1.00    --   34.73  38.00 -60.00   26
 55  \w     48.00  96.00   1.00    1.00    --   34.73  77.00-120.00   48
 56  \w     20.00  45.00   1.00    1.00    --   34.73  38.00-150.00   25
 57  \w     11.00  43.00   1.00    1.00    --   34.73  77.00-120.00   32
 58  \w     17.00  68.00   1.00    1.00    --   34.73  38.00 -60.00   51
 59  \w      8.00 102.00   1.00    1.00    --   34.73  77.00 -60.00   94
 60  \w     74.00 102.00   1.00    1.00    --   34.73  77.00  90.00   28
 61  \w     70.00 102.00   1.00    1.00    --   34.73  77.00 120.00   32
 62  \w     17.00 101.00   1.00    1.00    --   34.73  38.00  90.00   84
 63  \w     23.00  86.00   1.00    1.00    --   34.73-125.00 -30.00   63
 64  \w     41.00 122.00   1.00    2.50    --  107.46 -77.00 -90.00   81
 65  \w     56.00 115.00   1.00    2.50    --  107.46-111.00 -90.00   59
 66  \w     38.00 131.00   1.00    2.50    --  107.46 -93.00  92.00   93
 67  \w     10.00  62.00   1.00    1.00    --   34.73  77.00  90.00   52
 68  \w     16.00  66.00   1.00    1.00    --   34.73  77.00 120.00   50
 69  \w      9.00 102.00   1.00    1.00    --   34.73  77.00   0.00   93
 70  \w      8.00  73.00   1.00    1.00    --   34.73  77.00-180.00   65
 71  \w    -32.00  47.00   1.00    1.00    --   34.73 -57.00-180.00   79
 72  \w    -33.00  28.00   1.00    1.00    --   34.73 -77.00 -90.00   61
 73  \w    -33.00  41.00   1.00    1.00    --   34.73 -57.00 -30.00   74
 74  \w    -19.00  49.00   1.00    1.00    --   34.73 -38.00  90.00   68
 75  \w     -2.00  25.00   1.00    1.00    --   34.73  95.00  56.47   27
;
_diffrn_measurement_device 'four-circle diffractometer'
_diffrn_measurement_device_type 'SuperNova, Dual, Cu at zero, EosS2'
_diffrn_measurement_method '\w scans'
_diffrn_orient_matrix_type 'CrysAlisPro convention (1999,Acta A55,543-557)'
_diffrn_orient_matrix_UB_11 -0.0262329000
_diffrn_orient_matrix_UB_12 -0.0735960000
_diffrn_orient_matrix_UB_13 -0.0593595000
_diffrn_orient_matrix_UB_21 -0.0457081000
_diffrn_orient_matrix_UB_22 -0.0577014000
_diffrn_orient_matrix_UB_23 0.0367913000
_diffrn_orient_matrix_UB_31 -0.1028284000
_diffrn_orient_matrix_UB_32 0.0180584000
_diffrn_orient_matrix_UB_33 -0.0293893000
_diffrn_radiation_monochromator mirror
_diffrn_radiation_probe x-ray
_diffrn_radiation_type CuK\a
_diffrn_radiation_wavelength 1.54184
_diffrn_reflns_av_R_equivalents 0.0686
_diffrn_reflns_av_unetI/netI 0.0564
_diffrn_reflns_Laue_measured_fraction_full 0.997
_diffrn_reflns_Laue_measured_fraction_max 0.997
_diffrn_reflns_limit_h_max 16
_diffrn_reflns_limit_h_min -17
_diffrn_reflns_limit_k_max 20
_diffrn_reflns_limit_k_min -20
_diffrn_reflns_limit_l_max 26
_diffrn_reflns_limit_l_min -26
_diffrn_reflns_number 66551
_diffrn_reflns_point_group_measured_fraction_full 0.997
_diffrn_reflns_point_group_measured_fraction_max 0.997
_diffrn_reflns_theta_full 66.601
_diffrn_reflns_theta_max 66.601
_diffrn_reflns_theta_min 4.096
_diffrn_source 'micro-focus sealed X-ray tube'
_diffrn_source_type 'SuperNova (Cu) X-ray Source'
_exptl_absorpt_coefficient_mu 3.338
_exptl_absorpt_correction_T_max 1.00000
_exptl_absorpt_correction_T_min 0.64091
_exptl_absorpt_correction_type multi-scan
_exptl_absorpt_process_details
;
CrysAlisPro 1.171.38.46 (Rigaku Oxford Diffraction, 2015)
Empirical absorption correction using spherical harmonics,
 implemented in SCALE3 ABSPACK scaling algorithm.
;
_exptl_crystal_colour colourless
_exptl_crystal_colour_primary colourless
_exptl_crystal_density_diffrn 1.143
_exptl_crystal_description plate
_exptl_crystal_F_000 1744
_exptl_crystal_size_max 0.2
_exptl_crystal_size_mid 0.15
_exptl_crystal_size_min 0.05
_refine_diff_density_max 1.524
_refine_diff_density_min -1.985
_refine_diff_density_rms 0.102
_refine_ls_extinction_method none
_refine_ls_goodness_of_fit_ref 1.073
_refine_ls_hydrogen_treatment constr
_refine_ls_matrix_type full
_refine_ls_number_parameters 1051
_refine_ls_number_reflns 17137
_refine_ls_number_restraints 0
_refine_ls_restrained_S_all 1.073
_refine_ls_R_factor_all 0.0545
_refine_ls_R_factor_gt 0.0492
_refine_ls_shift/su_max 0.004
_refine_ls_shift/su_mean 0.000
_refine_ls_structure_factor_coef Fsqd
_refine_ls_weighting_details 'w=1/[\s^2^(Fo^2^)+(0.0903P)^2^+0.9599P] where P=(Fo^2^+2Fc^2^)/3'
_refine_ls_weighting_scheme calc
_refine_ls_wR_factor_gt 0.1336
_refine_ls_wR_factor_ref 0.1382
_reflns_Friedel_coverage 0.000
_reflns_number_gt 15309
_reflns_number_total 17137
_reflns_threshold_expression 'I > 2\s(I)'
_cod_data_source_file c9cc06114b2.cif
_cod_data_source_block exp_158_sq
_cod_original_cell_volume 4865.73(12)
_cod_database_code 7124067
_shelx_shelxl_version_number 2016/6
_chemical_oxdiff_formula 'C60 N8 H60 Pd2'
_shelx_space_group_comment
;
The symmetry employed for this shelxl refinement is uniquely defined
by the following loop, which should always be used as a source of
symmetry information in preference to the above space-group names.
They are only intended as comments.
;
_reflns_odcompleteness_completeness 99.78
_reflns_odcompleteness_iscentric 1
_reflns_odcompleteness_theta 66.97
_olex2_refinement_description
;
1. Fixed Uiso
 At 1.2 times of:
  All C(H) groups
 At 1.5 times of:
  All C(H,H,H) groups
2.a Aromatic/amide H refined with riding coordinates:
 C3(H3), C5(H5), C8(H8), C10(H10), C14(H14), C15(H15), C19(H19), C20(H20),
 C24(H24), C25(H25), C37(H37), C39(H39), C46(H46), C48(H48), C55(H55), C57(H57),
  C60(H60), C62(H62), C66(H66), C67(H67), C71(H71), C72(H72), C76(H76),
 C77(H77), C89(H89), C91(H91), C98(H98), C100(H100)
2.b Idealised Me refined as rotating group:
 C28(H28A,H28B,H28C), C29(H29A,H29B,H29C), C30(H30A,H30B,H30C), C32(H32A,H32B,
 H32C), C33(H33A,H33B,H33C), C34(H34A,H34B,H34C), C41(H41A,H41B,H41C), C42(H42A,
 H42B,H42C), C43(H43A,H43B,H43C), C50(H50A,H50B,H50C), C51(H51A,H51B,H51C),
 C52(H52A,H52B,H52C), C80(H80A,H80B,H80C), C81(H81A,H81B,H81C), C82(H82A,H82B,
 H82C), C84(H84A,H84B,H84C), C85(H85A,H85B,H85C), C86(H86A,H86B,H86C), C93(H93A,
 H93B,H93C), C94(H94A,H94B,H94C), C95(H95A,H95B,H95C), C102(H10A,H10B,H10C),
 C103(H10D,H10E,H10F), C104(H10G,H10H,H10I)
;
_olex2_submission_special_instructions 'No special instructions were received'
_oxdiff_exptl_absorpt_empirical_details
;
Empirical correction (ABSPACK) includes:
- Absorption correction using spherical harmonics
- Frame scaling
;
_oxdiff_exptl_absorpt_empirical_full_max 1.871
_oxdiff_exptl_absorpt_empirical_full_min 0.453
_platon_squeeze_void_probe_radius 1.20

loop_
_space_group_symop_operation_xyz
'x, y, z'
'-x, -y, -z'

loop_
_atom_site_label
_atom_site_type_symbol
_atom_site_fract_x
_atom_site_fract_y
_atom_site_fract_z
_atom_site_U_iso_or_equiv
_atom_site_adp_type
_atom_site_occupancy
_atom_site_site_symmetry_order
_atom_site_calc_flag
_atom_site_refinement_flags_posn
Pd1 Pd 0.84813(2) 0.14956(2) 0.38658(2) 0.01358(8) Uani 1 1 d .
N1 N 0.7348(2) 0.11860(14) 0.30198(12) 0.0197(5) Uani 1 1 d .
N2 N 0.76488(19) 0.20794(13) 0.43141(11) 0.0171(5) Uani 1 1 d .
N3 N 0.96362(19) 0.18380(13) 0.47179(11) 0.0173(5) Uani 1 1 d .
N4 N 0.92756(19) 0.08797(13) 0.34102(11) 0.0164(5) Uani 1 1 d .
C1 C 0.6461(2) 0.14260(17) 0.29081(14) 0.0204(6) Uani 1 1 d .
C2 C 0.6128(2) 0.18912(17) 0.33574(14) 0.0193(6) Uani 1 1 d .
C3 C 0.5174(3) 0.20433(18) 0.31115(14) 0.0237(6) Uani 1 1 d .
H3 H 0.494376 0.235179 0.340442 0.028 Uiso 1 1 calc R
C4 C 0.4552(3) 0.17603(19) 0.24553(15) 0.0257(7) Uani 1 1 d .
C5 C 0.4906(3) 0.1281(2) 0.20195(15) 0.0279(7) Uani 1 1 d .
H5 H 0.450868 0.107136 0.158080 0.034 Uiso 1 1 calc R
C6 C 0.5841(3) 0.11216(19) 0.22416(14) 0.0241(6) Uani 1 1 d .
C7 C 0.6393(3) 0.06501(18) 0.19315(14) 0.0235(6) Uani 1 1 d .
C8 C 0.6208(3) 0.01977(19) 0.12955(14) 0.0253(7) Uani 1 1 d .
H8 H 0.561258 0.016124 0.096562 0.030 Uiso 1 1 calc R
C9 C 0.6918(3) -0.02033(18) 0.11511(14) 0.0244(6) Uani 1 1 d .
C10 C 0.7803(2) -0.01398(18) 0.16528(14) 0.0221(6) Uani 1 1 d .
H10 H 0.826551 -0.041545 0.155727 0.026 Uiso 1 1 calc R
C11 C 0.8028(2) 0.03247(17) 0.22999(13) 0.0191(6) Uani 1 1 d .
C12 C 0.7308(2) 0.07148(17) 0.24334(13) 0.0205(6) Uani 1 1 d .
C13 C 0.8983(2) 0.04176(16) 0.27853(13) 0.0175(6) Uani 1 1 d .
C14 C 0.9780(3) 0.00899(18) 0.26672(14) 0.0214(6) Uani 1 1 d .
H14 H 0.975385 -0.024639 0.227587 0.026 Uiso 1 1 calc R
C15 C 1.0582(2) 0.03568(17) 0.32270(14) 0.0214(6) Uani 1 1 d .
H15 H 1.120610 0.023974 0.329422 0.026 Uiso 1 1 calc R
C16 C 1.0275(2) 0.08590(16) 0.36988(13) 0.0172(6) Uani 1 1 d .
C17 C 1.0885(2) 0.12563(16) 0.43336(13) 0.0158(5) Uani 1 1 d .
C18 C 1.0588(2) 0.17089(16) 0.48095(13) 0.0167(6) Uani 1 1 d .
C19 C 1.1214(2) 0.20803(17) 0.54709(13) 0.0197(6) Uani 1 1 d .
H19 H 1.188926 0.209613 0.565199 0.024 Uiso 1 1 calc R
C20 C 1.0634(2) 0.24077(17) 0.57880(13) 0.0203(6) Uani 1 1 d .
H20 H 1.083883 0.268046 0.622925 0.024 Uiso 1 1 calc R
C21 C 0.9662(2) 0.22573(16) 0.53230(13) 0.0169(6) Uani 1 1 d .
C22 C 0.8843(2) 0.25043(16) 0.54512(13) 0.0176(6) Uani 1 1 d .
C23 C 0.7930(2) 0.24320(16) 0.49827(13) 0.0174(6) Uani 1 1 d .
C24 C 0.7138(2) 0.27552(18) 0.51158(14) 0.0211(6) Uani 1 1 d .
H24 H 0.713704 0.301790 0.552530 0.025 Uiso 1 1 calc R
C25 C 0.6389(2) 0.26079(18) 0.45347(14) 0.0216(6) Uani 1 1 d .
H25 H 0.578184 0.275544 0.446789 0.026 Uiso 1 1 calc R
C26 C 0.6719(2) 0.21783(16) 0.40411(14) 0.0182(6) Uani 1 1 d .
C27 C 0.3503(3) 0.1923(2) 0.22383(15) 0.0317(7) Uani 1 1 d .
C28 C 0.2784(3) 0.1306(3) 0.24388(19) 0.0438(9) Uani 1 1 d .
H28A H 0.274971 0.075155 0.222473 0.066 Uiso 1 1 calc GR
H28B H 0.212796 0.140787 0.230957 0.066 Uiso 1 1 calc GR
H28C H 0.302717 0.137269 0.290690 0.066 Uiso 1 1 calc GR
C29 C 0.3525(4) 0.2802(3) 0.2560(2) 0.0503(11) Uani 1 1 d .
H29A H 0.374015 0.287649 0.302957 0.075 Uiso 1 1 calc GR
H29B H 0.286528 0.289330 0.241002 0.075 Uiso 1 1 calc GR
H29C H 0.398276 0.318841 0.244474 0.075 Uiso 1 1 calc GR
C30 C 0.3107(3) 0.1817(3) 0.14888(16) 0.0426(10) Uani 1 1 d .
H30A H 0.359709 0.214631 0.135540 0.064 Uiso 1 1 calc GR
H30B H 0.249503 0.199374 0.136955 0.064 Uiso 1 1 calc GR
H30C H 0.298303 0.124636 0.127363 0.064 Uiso 1 1 calc GR
C31 C 0.6724(3) -0.0660(2) 0.04392(15) 0.0292(7) Uani 1 1 d .
C32 C 0.5710(3) -0.1294(2) 0.01767(17) 0.0375(8) Uani 1 1 d .
H32A H 0.569523 -0.166554 0.046176 0.056 Uiso 1 1 calc GR
H32B H 0.561522 -0.160149 -0.025759 0.056 Uiso 1 1 calc GR
H32C H 0.518414 -0.101327 0.016115 0.056 Uiso 1 1 calc GR
C33 C 0.6713(3) -0.0021(2) 0.00133(16) 0.0385(9) Uani 1 1 d .
H33A H 0.623792 0.029301 0.006708 0.058 Uiso 1 1 calc GR
H33B H 0.652534 -0.030323 -0.044045 0.058 Uiso 1 1 calc GR
H33C H 0.736896 0.034401 0.014826 0.058 Uiso 1 1 calc GR
C34 C 0.7527(3) -0.1113(2) 0.03778(16) 0.0407(9) Uani 1 1 d .
H34A H 0.816335 -0.072003 0.050943 0.061 Uiso 1 1 calc GR
H34B H 0.735888 -0.140826 -0.007056 0.061 Uiso 1 1 calc GR
H34C H 0.756477 -0.149548 0.065597 0.061 Uiso 1 1 calc GR
C35 C 1.1957(2) 0.11865(16) 0.45348(13) 0.0170(6) Uani 1 1 d .
C36 C 1.2232(2) 0.05989(16) 0.48841(13) 0.0189(6) Uani 1 1 d .
C37 C 1.3229(2) 0.05647(17) 0.50829(14) 0.0229(6) Uani 1 1 d .
H37 H 1.341384 0.017193 0.531165 0.028 Uiso 1 1 calc R
C38 C 1.3962(2) 0.11049(18) 0.49486(15) 0.0244(6) Uani 1 1 d .
C39 C 1.3663(2) 0.16626(18) 0.45852(14) 0.0223(6) Uani 1 1 d .
H39 H 1.413955 0.200995 0.447707 0.027 Uiso 1 1 calc R
C40 C 1.2676(2) 0.17197(17) 0.43775(13) 0.0191(6) Uani 1 1 d .
C41 C 1.1455(3) 0.00070(18) 0.50419(15) 0.0251(7) Uani 1 1 d .
H41A H 1.121620 0.030932 0.535217 0.038 Uiso 1 1 calc GR
H41B H 1.175404 -0.039825 0.522735 0.038 Uiso 1 1 calc GR
H41C H 1.090475 -0.026470 0.464616 0.038 Uiso 1 1 calc GR
C42 C 1.5056(3) 0.1108(2) 0.52138(19) 0.0361(8) Uani 1 1 d .
H42A H 1.541183 0.160898 0.554412 0.054 Uiso 1 1 calc GR
H42B H 1.533248 0.107507 0.486226 0.054 Uiso 1 1 calc GR
H42C H 1.512067 0.064148 0.540372 0.054 Uiso 1 1 calc GR
C43 C 1.2382(3) 0.23536(18) 0.39986(15) 0.0251(7) Uani 1 1 d .
H43A H 1.194751 0.207680 0.356022 0.038 Uiso 1 1 calc GR
H43B H 1.297306 0.270540 0.397996 0.038 Uiso 1 1 calc GR
H43C H 1.203820 0.268112 0.421498 0.038 Uiso 1 1 calc GR
C44 C 0.8966(2) 0.28947(18) 0.61489(13) 0.0196(6) Uani 1 1 d .
C45 C 0.8621(2) 0.24026(19) 0.65353(14) 0.0238(6) Uani 1 1 d .
C46 C 0.8715(3) 0.2781(2) 0.71781(15) 0.0288(7) Uani 1 1 d .
H46 H 0.848764 0.246194 0.743651 0.035 Uiso 1 1 calc R
C47 C 0.9137(3) 0.3619(2) 0.74398(16) 0.0314(8) Uani 1 1 d .
C48 C 0.9465(2) 0.4095(2) 0.70490(16) 0.0280(7) Uani 1 1 d .
H48 H 0.974447 0.465874 0.722133 0.034 Uiso 1 1 calc R
C49 C 0.9383(2) 0.37461(18) 0.64041(15) 0.0220(6) Uani 1 1 d .
C50 C 0.8154(3) 0.1493(2) 0.62698(17) 0.0354(8) Uani 1 1 d .
H50A H 0.753908 0.140785 0.591566 0.053 Uiso 1 1 calc GR
H50B H 0.801863 0.125564 0.661297 0.053 Uiso 1 1 calc GR
H50C H 0.860740 0.123294 0.611098 0.053 Uiso 1 1 calc GR
C51 C 0.9235(3) 0.4005(3) 0.81404(18) 0.0488(11) Uani 1 1 d .
H51A H 0.979724 0.388546 0.843913 0.073 Uiso 1 1 calc GR
H51B H 0.863382 0.378217 0.822603 0.073 Uiso 1 1 calc GR
H51C H 0.933431 0.459326 0.820007 0.073 Uiso 1 1 calc GR
C52 C 0.9744(3) 0.42732(18) 0.59894(16) 0.0277(7) Uani 1 1 d .
H52A H 1.032098 0.412676 0.591143 0.042 Uiso 1 1 calc GR
H52B H 0.991986 0.484529 0.621542 0.042 Uiso 1 1 calc GR
H52C H 0.922010 0.418364 0.557691 0.042 Uiso 1 1 calc GR
Pd2 Pd 0.72856(2) 0.56458(2) 0.26636(2) 0.01719(8) Uani 1 1 d .
N5 N 0.77956(19) 0.51116(14) 0.19897(12) 0.0182(5) Uani 1 1 d .
N6 N 0.6819(2) 0.64222(15) 0.20858(12) 0.0223(5) Uani 1 1 d .
N7 N 0.67724(19) 0.61949(14) 0.33509(12) 0.0180(5) Uani 1 1 d .
N8 N 0.77169(19) 0.48392(14) 0.32172(11) 0.0179(5) Uani 1 1 d .
C53 C 0.7783(2) 0.53250(17) 0.14070(14) 0.0198(6) Uani 1 1 d .
C54 C 0.7393(3) 0.59460(18) 0.11603(15) 0.0245(7) Uani 1 1 d .
C55 C 0.7499(3) 0.60579(19) 0.05486(15) 0.0272(7) Uani 1 1 d .
H55 H 0.725771 0.647456 0.037657 0.033 Uiso 1 1 calc R
C56 C 0.7943(3) 0.5578(2) 0.02006(16) 0.0278(7) Uani 1 1 d .
C57 C 0.8294(3) 0.49347(19) 0.04541(16) 0.0265(7) Uani 1 1 d .
H57 H 0.857664 0.459209 0.022135 0.032 Uiso 1 1 calc R
C58 C 0.8218(2) 0.48160(17) 0.10500(15) 0.0213(6) Uani 1 1 d .
C59 C 0.8517(2) 0.42482(18) 0.14450(15) 0.0208(6) Uani 1 1 d .
C60 C 0.8972(2) 0.36057(18) 0.13644(15) 0.0241(6) Uani 1 1 d .
H60 H 0.914089 0.346755 0.098726 0.029 Uiso 1 1 calc R
C61 C 0.9181(2) 0.31559(18) 0.18587(15) 0.0234(6) Uani 1 1 d .
C62 C 0.8892(2) 0.33699(17) 0.24035(14) 0.0213(6) Uani 1 1 d .
H62 H 0.902196 0.307259 0.272593 0.026 Uiso 1 1 calc R
C63 C 0.8408(2) 0.40179(16) 0.24972(14) 0.0183(6) Uani 1 1 d .
C64 C 0.8237(2) 0.44612(16) 0.20106(14) 0.0187(6) Uani 1 1 d .
C65 C 0.8128(2) 0.42025(17) 0.30684(14) 0.0197(6) Uani 1 1 d .
C66 C 0.8261(2) 0.37597(17) 0.35788(14) 0.0201(6) Uani 1 1 d .
H66 H 0.852143 0.329616 0.358805 0.024 Uiso 1 1 calc R
C67 C 0.7939(2) 0.41414(17) 0.40421(15) 0.0222(6) Uani 1 1 d .
H67 H 0.794011 0.399101 0.443191 0.027 Uiso 1 1 calc R
C68 C 0.7595(2) 0.48209(17) 0.38256(14) 0.0193(6) Uani 1 1 d .
C69 C 0.7209(2) 0.53548(17) 0.41676(14) 0.0201(6) Uani 1 1 d .
C70 C 0.6816(2) 0.59957(17) 0.39436(14) 0.0197(6) Uani 1 1 d .
C71 C 0.6389(2) 0.65283(17) 0.42940(15) 0.0221(6) Uani 1 1 d .
H71 H 0.633559 0.652336 0.470732 0.027 Uiso 1 1 calc R
C72 C 0.6072(2) 0.70454(18) 0.39142(15) 0.0213(6) Uani 1 1 d .
H72 H 0.576163 0.746082 0.401857 0.026 Uiso 1 1 calc R
C73 C 0.6304(2) 0.68332(17) 0.33240(14) 0.0204(6) Uani 1 1 d .
C74 C 0.6088(2) 0.72242(17) 0.27991(15) 0.0216(6) Uani 1 1 d .
C75 C 0.6319(3) 0.70224(18) 0.22328(15) 0.0259(7) Uani 1 1 d .
C76 C 0.6095(3) 0.7421(2) 0.16993(16) 0.0323(8) Uani 1 1 d .
H76 H 0.576228 0.784250 0.167087 0.039 Uiso 1 1 calc R
C77 C 0.6461(3) 0.7069(2) 0.12434(17) 0.0364(8) Uani 1 1 d .
H77 H 0.642407 0.720471 0.084405 0.044 Uiso 1 1 calc R
C78 C 0.6909(3) 0.64535(19) 0.14869(15) 0.0270(7) Uani 1 1 d .
C79 C 0.8058(3) 0.5706(2) -0.04563(19) 0.0379(9) Uani 1 1 d .
C80 C 0.7708(3) 0.6460(2) -0.06357(18) 0.0385(9) Uani 1 1 d .
H80A H 0.700304 0.637329 -0.070384 0.058 Uiso 1 1 calc GR
H80B H 0.783319 0.654160 -0.103140 0.058 Uiso 1 1 calc GR
H80C H 0.806886 0.694034 -0.028457 0.058 Uiso 1 1 calc GR
C81 C 0.9161(4) 0.5821(3) -0.0406(2) 0.0572(13) Uani 1 1 d .
H81A H 0.956237 0.628635 -0.005147 0.086 Uiso 1 1 calc GR
H81B H 0.923896 0.591553 -0.081070 0.086 Uiso 1 1 calc GR
H81C H 0.937354 0.533215 -0.032374 0.086 Uiso 1 1 calc GR
C82 C 0.7439(4) 0.4931(3) -0.10023(19) 0.0568(13) Uani 1 1 d .
H82A H 0.762609 0.445072 -0.087655 0.085 Uiso 1 1 calc GR
H82B H 0.756699 0.497891 -0.140334 0.085 Uiso 1 1 calc GR
H82C H 0.673867 0.487796 -0.106802 0.085 Uiso 1 1 calc GR
C83 C 0.9658(3) 0.2429(2) 0.17592(17) 0.0300(7) Uani 1 1 d .
C84 C 1.0074(3) 0.2176(2) 0.24049(19) 0.0397(9) Uani 1 1 d .
H84A H 1.055359 0.264198 0.272568 0.059 Uiso 1 1 calc GR
H84B H 1.039511 0.173620 0.233062 0.059 Uiso 1 1 calc GR
H84C H 0.953514 0.199157 0.256321 0.059 Uiso 1 1 calc GR
C85 C 1.0523(3) 0.2646(2) 0.1498(2) 0.0402(9) Uani 1 1 d .
H85A H 1.026979 0.274019 0.106629 0.060 Uiso 1 1 calc GR
H85B H 1.084485 0.219776 0.147531 0.060 Uiso 1 1 calc GR
H85C H 1.099952 0.313714 0.178665 0.060 Uiso 1 1 calc GR
C86 C 0.8853(3) 0.1701(2) 0.12582(19) 0.0407(9) Uani 1 1 d .
H86A H 0.831060 0.155329 0.142257 0.061 Uiso 1 1 calc GR
H86B H 0.913779 0.123658 0.118765 0.061 Uiso 1 1 calc GR
H86C H 0.860671 0.185564 0.085015 0.061 Uiso 1 1 calc GR
C87 C 0.7158(3) 0.52247(17) 0.48215(15) 0.0215(6) Uani 1 1 d .
C88 C 0.6274(3) 0.47151(18) 0.48328(17) 0.0272(7) Uani 1 1 d .
C89 C 0.6229(3) 0.4586(2) 0.54386(18) 0.0342(8) Uani 1 1 d .
H89 H 0.565195 0.424743 0.545332 0.041 Uiso 1 1 calc R
C90 C 0.7012(3) 0.4946(2) 0.60132(18) 0.0361(9) Uani 1 1 d .
C91 C 0.7888(3) 0.5447(2) 0.59893(16) 0.0316(8) Uani 1 1 d .
H91 H 0.841963 0.569339 0.637739 0.038 Uiso 1 1 calc R
C92 C 0.7977(3) 0.55831(18) 0.53966(15) 0.0246(7) Uani 1 1 d .
C93 C 0.5409(3) 0.4309(2) 0.42032(19) 0.0351(8) Uani 1 1 d .
H93A H 0.517395 0.472649 0.399924 0.053 Uiso 1 1 calc GR
H93B H 0.487403 0.398325 0.430147 0.053 Uiso 1 1 calc GR
H93C H 0.562924 0.395843 0.390944 0.053 Uiso 1 1 calc GR
C94 C 0.6946(4) 0.4808(3) 0.6669(2) 0.0567(13) Uani 1 1 d .
H94A H 0.727950 0.438555 0.678408 0.085 Uiso 1 1 calc GR
H94B H 0.625438 0.463719 0.663470 0.085 Uiso 1 1 calc GR
H94C H 0.726218 0.531241 0.700166 0.085 Uiso 1 1 calc GR
C95 C 0.8939(3) 0.6100(2) 0.53815(15) 0.0299(7) Uani 1 1 d .
H95A H 0.932123 0.574373 0.523714 0.045 Uiso 1 1 calc GR
H95B H 0.932163 0.643454 0.581440 0.045 Uiso 1 1 calc GR
H95C H 0.878653 0.644977 0.508333 0.045 Uiso 1 1 calc GR
C96 C 0.5566(3) 0.79134(18) 0.28764(14) 0.0232(6) Uani 1 1 d .
C97 C 0.4534(3) 0.7725(2) 0.27568(17) 0.0315(7) Uani 1 1 d .
C98 C 0.4085(3) 0.8376(2) 0.28751(19) 0.0346(8) Uani 1 1 d .
H98 H 0.339792 0.825668 0.280107 0.042 Uiso 1 1 calc R
C99 C 0.4631(3) 0.9188(2) 0.30983(17) 0.0322(8) Uani 1 1 d .
C100 C 0.5645(3) 0.93596(19) 0.31917(16) 0.0294(7) Uani 1 1 d .
H100 H 0.601426 0.990731 0.332573 0.035 Uiso 1 1 calc R
C101 C 0.6131(2) 0.87333(18) 0.30906(14) 0.0229(6) Uani 1 1 d .
C102 C 0.3901(3) 0.6846(2) 0.2483(2) 0.0470(10) Uani 1 1 d .
H10A H 0.390166 0.665029 0.204423 0.070 Uiso 1 1 calc GR
H10B H 0.322606 0.683065 0.247394 0.070 Uiso 1 1 calc GR
H10C H 0.417364 0.650054 0.275583 0.070 Uiso 1 1 calc GR
C103 C 0.4124(4) 0.9878(2) 0.3229(2) 0.0464(10) Uani 1 1 d .
H10D H 0.416705 0.999693 0.368295 0.070 Uiso 1 1 calc GR
H10E H 0.343219 0.970960 0.295559 0.070 Uiso 1 1 calc GR
H10F H 0.445184 1.036387 0.313131 0.070 Uiso 1 1 calc GR
C104 C 0.7250(3) 0.8952(2) 0.32072(17) 0.0316(7) Uani 1 1 d .
H10G H 0.756092 0.860045 0.345818 0.047 Uiso 1 1 calc GR
H10H H 0.753329 0.951856 0.344513 0.047 Uiso 1 1 calc GR
H10I H 0.736487 0.887488 0.279224 0.047 Uiso 1 1 calc GR

loop_
_atom_site_aniso_label
_atom_site_aniso_U_11
_atom_site_aniso_U_22
_atom_site_aniso_U_33
_atom_site_aniso_U_23
_atom_site_aniso_U_13
_atom_site_aniso_U_12
Pd1 0.01685(13) 0.01483(11) 0.01161(11) 0.00780(8) 0.00511(8) 0.00508(8)
N1 0.0234(14) 0.0197(11) 0.0194(12) 0.0067(9) 0.0099(10) 0.0071(10)
N2 0.0235(14) 0.0146(10) 0.0161(11) 0.0086(8) 0.0074(10) 0.0059(9)
N3 0.0194(13) 0.0165(10) 0.0198(11) 0.0078(9) 0.0111(10) 0.0031(9)
N4 0.0213(13) 0.0163(10) 0.0139(11) 0.0086(8) 0.0061(10) 0.0053(9)
C1 0.0234(17) 0.0217(13) 0.0189(14) 0.0099(11) 0.0063(12) 0.0087(12)
C2 0.0231(16) 0.0210(12) 0.0177(13) 0.0113(10) 0.0059(12) 0.0105(12)
C3 0.0318(19) 0.0248(14) 0.0181(14) 0.0077(11) 0.0074(13) 0.0145(13)
C4 0.0272(18) 0.0328(15) 0.0209(14) 0.0101(12) 0.0042(13) 0.0190(14)
C5 0.0323(19) 0.0356(16) 0.0175(14) 0.0085(12) 0.0033(13) 0.0181(14)
C6 0.0278(18) 0.0298(14) 0.0173(14) 0.0096(11) 0.0042(13) 0.0151(13)
C7 0.0265(18) 0.0266(14) 0.0169(14) 0.0063(11) 0.0035(12) 0.0103(13)
C8 0.0238(17) 0.0354(16) 0.0149(13) 0.0066(12) -0.0006(12) 0.0135(13)
C9 0.0287(18) 0.0277(14) 0.0164(14) 0.0081(11) 0.0027(12) 0.0111(13)
C10 0.0272(18) 0.0253(14) 0.0174(14) 0.0081(11) 0.0077(12) 0.0121(12)
C11 0.0235(17) 0.0198(12) 0.0168(13) 0.0087(10) 0.0066(12) 0.0082(11)
C12 0.0233(17) 0.0240(13) 0.0139(13) 0.0089(10) 0.0037(11) 0.0054(12)
C13 0.0205(16) 0.0177(12) 0.0156(13) 0.0090(10) 0.0042(11) 0.0058(11)
C14 0.0283(18) 0.0230(14) 0.0151(13) 0.0065(11) 0.0062(12) 0.0115(13)
C15 0.0237(17) 0.0240(13) 0.0204(14) 0.0086(11) 0.0085(12) 0.0105(12)
C16 0.0204(16) 0.0185(12) 0.0165(13) 0.0103(10) 0.0072(11) 0.0060(11)
C17 0.0168(15) 0.0170(12) 0.0167(13) 0.0114(10) 0.0051(11) 0.0060(11)
C18 0.0191(16) 0.0172(12) 0.0186(13) 0.0122(10) 0.0081(11) 0.0052(11)
C19 0.0177(16) 0.0250(13) 0.0171(13) 0.0104(11) 0.0038(11) 0.0045(12)
C20 0.0237(17) 0.0250(13) 0.0131(12) 0.0085(10) 0.0056(11) 0.0053(12)
C21 0.0201(16) 0.0162(12) 0.0145(12) 0.0081(10) 0.0051(11) 0.0019(11)
C22 0.0217(16) 0.0152(11) 0.0179(13) 0.0071(10) 0.0093(11) 0.0024(11)
C23 0.0215(16) 0.0174(12) 0.0168(13) 0.0065(10) 0.0103(11) 0.0043(11)
C24 0.0253(17) 0.0224(13) 0.0167(13) 0.0068(11) 0.0072(12) 0.0062(12)
C25 0.0231(17) 0.0248(13) 0.0209(14) 0.0086(11) 0.0089(12) 0.0101(12)
C26 0.0208(16) 0.0175(12) 0.0195(13) 0.0098(10) 0.0071(12) 0.0065(11)
C27 0.032(2) 0.0482(19) 0.0187(15) 0.0087(13) 0.0034(13) 0.0251(16)
C28 0.036(2) 0.068(3) 0.039(2) 0.0210(18) 0.0141(17) 0.028(2)
C29 0.051(3) 0.058(2) 0.039(2) 0.0034(18) -0.0002(19) 0.038(2)
C30 0.043(2) 0.071(3) 0.0206(16) 0.0137(16) 0.0036(15) 0.038(2)
C31 0.034(2) 0.0370(16) 0.0178(15) 0.0050(13) 0.0047(13) 0.0181(15)
C32 0.042(2) 0.0383(18) 0.0256(16) 0.0009(14) 0.0030(15) 0.0136(16)
C33 0.056(3) 0.0431(19) 0.0182(15) 0.0098(14) 0.0086(15) 0.0201(18)
C34 0.048(2) 0.053(2) 0.0200(16) 0.0002(14) 0.0055(15) 0.0272(19)
C35 0.0171(15) 0.0204(12) 0.0144(12) 0.0045(10) 0.0053(11) 0.0066(11)
C36 0.0223(16) 0.0173(12) 0.0176(13) 0.0067(10) 0.0065(11) 0.0043(11)
C37 0.0264(17) 0.0216(13) 0.0238(14) 0.0110(11) 0.0069(13) 0.0105(12)
C38 0.0208(17) 0.0266(14) 0.0284(15) 0.0091(12) 0.0087(13) 0.0088(13)
C39 0.0201(16) 0.0253(14) 0.0274(15) 0.0118(11) 0.0133(12) 0.0061(12)
C40 0.0258(17) 0.0197(12) 0.0149(12) 0.0070(10) 0.0080(11) 0.0082(12)
C41 0.0297(18) 0.0207(13) 0.0286(15) 0.0144(12) 0.0106(13) 0.0059(13)
C42 0.027(2) 0.0385(17) 0.049(2) 0.0211(16) 0.0114(16) 0.0142(15)
C43 0.0296(18) 0.0253(14) 0.0284(15) 0.0161(12) 0.0140(13) 0.0096(13)
C44 0.0170(15) 0.0259(14) 0.0155(13) 0.0051(11) 0.0054(11) 0.0044(12)
C45 0.0227(17) 0.0308(15) 0.0200(14) 0.0098(12) 0.0088(12) 0.0057(13)
C46 0.0257(18) 0.0429(18) 0.0213(15) 0.0107(13) 0.0136(13) 0.0045(14)
C47 0.0231(18) 0.0461(18) 0.0221(16) -0.0001(14) 0.0098(13) 0.0052(15)
C48 0.0213(17) 0.0312(15) 0.0273(16) -0.0007(12) 0.0083(13) 0.0027(13)
C49 0.0163(16) 0.0264(14) 0.0232(14) 0.0060(12) 0.0059(12) 0.0058(12)
C50 0.044(2) 0.0361(18) 0.0312(17) 0.0140(14) 0.0204(16) 0.0053(16)
C51 0.045(3) 0.063(2) 0.0286(19) -0.0062(17) 0.0194(17) -0.006(2)
C52 0.0269(18) 0.0248(14) 0.0301(16) 0.0074(12) 0.0094(14) 0.0025(13)
Pd2 0.02050(14) 0.01661(11) 0.01734(12) 0.00907(8) 0.00561(9) 0.00791(9)
N5 0.0194(13) 0.0174(10) 0.0215(12) 0.0108(9) 0.0060(10) 0.0093(10)
N6 0.0277(15) 0.0218(11) 0.0225(12) 0.0102(9) 0.0091(11) 0.0125(11)
N7 0.0198(14) 0.0175(10) 0.0194(12) 0.0093(9) 0.0045(10) 0.0096(10)
N8 0.0177(13) 0.0188(10) 0.0196(11) 0.0081(9) 0.0068(10) 0.0060(10)
C53 0.0197(16) 0.0214(13) 0.0208(14) 0.0116(11) 0.0070(12) 0.0044(12)
C54 0.0291(18) 0.0252(14) 0.0229(15) 0.0126(12) 0.0083(13) 0.0101(13)
C55 0.0330(19) 0.0304(15) 0.0256(15) 0.0185(12) 0.0092(14) 0.0156(14)
C56 0.0293(19) 0.0350(16) 0.0276(16) 0.0175(13) 0.0138(14) 0.0123(14)
C57 0.0299(19) 0.0307(15) 0.0275(16) 0.0139(12) 0.0159(14) 0.0117(14)
C58 0.0214(16) 0.0227(13) 0.0242(15) 0.0126(11) 0.0088(12) 0.0076(12)
C59 0.0199(16) 0.0220(13) 0.0242(15) 0.0109(12) 0.0094(12) 0.0059(12)
C60 0.0267(18) 0.0252(14) 0.0279(15) 0.0129(12) 0.0138(13) 0.0105(13)
C61 0.0261(17) 0.0228(13) 0.0295(15) 0.0141(12) 0.0138(13) 0.0111(12)
C62 0.0240(17) 0.0215(13) 0.0264(15) 0.0159(11) 0.0119(13) 0.0099(12)
C63 0.0197(16) 0.0159(12) 0.0220(14) 0.0107(10) 0.0064(12) 0.0061(11)
C64 0.0183(15) 0.0179(12) 0.0199(13) 0.0079(10) 0.0047(11) 0.0042(11)
C65 0.0196(16) 0.0193(13) 0.0213(14) 0.0101(11) 0.0051(12) 0.0056(11)
C66 0.0223(16) 0.0187(12) 0.0251(14) 0.0135(11) 0.0094(12) 0.0090(12)
C67 0.0247(17) 0.0210(13) 0.0258(15) 0.0137(11) 0.0107(13) 0.0063(12)
C68 0.0191(16) 0.0212(13) 0.0204(14) 0.0109(11) 0.0070(11) 0.0053(11)
C69 0.0211(16) 0.0213(13) 0.0215(14) 0.0122(11) 0.0094(12) 0.0039(12)
C70 0.0204(16) 0.0190(12) 0.0212(14) 0.0087(11) 0.0080(12) 0.0033(11)
C71 0.0237(17) 0.0230(13) 0.0230(14) 0.0083(11) 0.0112(12) 0.0054(12)
C72 0.0226(17) 0.0173(13) 0.0263(15) 0.0081(11) 0.0082(13) 0.0074(12)
C73 0.0193(16) 0.0189(13) 0.0226(14) 0.0081(11) 0.0035(12) 0.0061(12)
C74 0.0233(17) 0.0196(13) 0.0237(15) 0.0089(11) 0.0058(12) 0.0090(12)
C75 0.0304(19) 0.0237(14) 0.0259(15) 0.0113(12) 0.0065(13) 0.0118(13)
C76 0.048(2) 0.0338(16) 0.0288(17) 0.0199(13) 0.0155(16) 0.0274(16)
C77 0.056(3) 0.0380(17) 0.0274(17) 0.0193(14) 0.0149(16) 0.0282(18)
C78 0.036(2) 0.0286(15) 0.0221(15) 0.0144(12) 0.0091(14) 0.0150(14)
C79 0.044(2) 0.053(2) 0.039(2) 0.0305(17) 0.0258(18) 0.0291(18)
C80 0.044(2) 0.053(2) 0.0398(19) 0.0323(17) 0.0243(17) 0.0259(18)
C81 0.059(3) 0.085(3) 0.073(3) 0.063(3) 0.047(3) 0.045(3)
C82 0.098(4) 0.060(3) 0.030(2) 0.0220(18) 0.029(2) 0.038(3)
C83 0.039(2) 0.0306(15) 0.0391(18) 0.0213(14) 0.0258(16) 0.0205(15)
C84 0.056(3) 0.0394(18) 0.049(2) 0.0297(16) 0.030(2) 0.0344(18)
C85 0.046(2) 0.0456(19) 0.057(2) 0.0341(18) 0.034(2) 0.0308(18)
C86 0.060(3) 0.0289(16) 0.046(2) 0.0140(15) 0.028(2) 0.0200(17)
C87 0.0300(18) 0.0212(13) 0.0249(15) 0.0145(11) 0.0161(13) 0.0144(12)
C88 0.033(2) 0.0221(14) 0.0408(18) 0.0164(13) 0.0239(16) 0.0134(13)
C89 0.042(2) 0.0332(16) 0.049(2) 0.0236(15) 0.0342(18) 0.0174(16)
C90 0.055(3) 0.0427(18) 0.042(2) 0.0317(16) 0.0372(19) 0.0329(18)
C91 0.047(2) 0.0361(17) 0.0250(16) 0.0161(13) 0.0176(15) 0.0251(16)
C92 0.0340(19) 0.0251(14) 0.0266(15) 0.0161(12) 0.0174(14) 0.0151(13)
C93 0.034(2) 0.0295(16) 0.051(2) 0.0159(15) 0.0223(17) 0.0110(15)
C94 0.079(3) 0.079(3) 0.051(2) 0.047(2) 0.048(3) 0.042(3)
C95 0.035(2) 0.0360(16) 0.0228(15) 0.0143(13) 0.0078(14) 0.0131(15)
C96 0.0276(18) 0.0255(14) 0.0220(14) 0.0133(11) 0.0072(13) 0.0141(13)
C97 0.034(2) 0.0282(16) 0.0388(18) 0.0178(14) 0.0121(15) 0.0133(15)
C98 0.029(2) 0.0365(18) 0.050(2) 0.0223(16) 0.0167(16) 0.0179(15)
C99 0.039(2) 0.0342(17) 0.0391(18) 0.0228(14) 0.0194(16) 0.0237(16)
C100 0.040(2) 0.0219(14) 0.0319(17) 0.0137(12) 0.0140(15) 0.0115(14)
C101 0.0267(17) 0.0227(13) 0.0244(14) 0.0142(11) 0.0077(12) 0.0113(12)
C102 0.034(2) 0.039(2) 0.066(3) 0.0200(18) 0.009(2) 0.0099(17)
C103 0.057(3) 0.042(2) 0.061(3) 0.0266(18) 0.029(2) 0.033(2)
C104 0.031(2) 0.0272(15) 0.0385(18) 0.0169(13) 0.0088(15) 0.0082(14)

loop_
_atom_type_symbol
_atom_type_description
_atom_type_scat_dispersion_real
_atom_type_scat_dispersion_imag
_atom_type_scat_source
C C 0.0181 0.0091 'International Tables Vol C Tables 4.2.6.8 and 6.1.1.4'
H H 0.0000 0.0000 'International Tables Vol C Tables 4.2.6.8 and 6.1.1.4'
N N 0.0311 0.0180 'International Tables Vol C Tables 4.2.6.8 and 6.1.1.4'
Pd Pd 0.1215 3.9337 'International Tables Vol C Tables 4.2.6.8 and 6.1.1.4'

loop_
_geom_angle_atom_site_label_1
_geom_angle_atom_site_label_2
_geom_angle_atom_site_label_3
_geom_angle
N1 Pd1 N2 89.76(10)
N1 Pd1 N3 178.54(9)
N1 Pd1 N4 89.25(10)
N3 Pd1 N2 89.95(10)
N3 Pd1 N4 91.09(10)
N4 Pd1 N2 178.16(8)
C1 N1 Pd1 126.33(19)
C12 N1 Pd1 127.0(2)
C12 N1 C1 106.6(2)
C23 N2 Pd1 125.5(2)
C26 N2 Pd1 128.23(19)
C26 N2 C23 106.2(2)
C18 N3 Pd1 126.31(18)
C21 N3 Pd1 128.0(2)
C21 N3 C18 105.7(2)
C13 N4 Pd1 129.0(2)
C13 N4 C16 105.8(2)
C16 N4 Pd1 125.21(18)
N1 C1 C2 128.7(3)
N1 C1 C6 111.3(3)
C2 C1 C6 120.1(3)
C1 C2 C3 117.0(3)
C1 C2 C26 121.4(3)
C3 C2 C26 121.6(3)
C4 C3 C2 124.2(3)
C3 C4 C5 117.2(3)
C3 C4 C27 120.5(3)
C5 C4 C27 122.2(3)
C6 C5 C4 120.3(3)
C1 C6 C7 105.3(3)
C5 C6 C1 121.2(3)
C5 C6 C7 133.5(3)
C8 C7 C6 134.4(3)
C8 C7 C12 119.9(3)
C12 C7 C6 105.7(3)
C7 C8 C9 120.2(3)
C8 C9 C31 119.3(3)
C10 C9 C8 118.8(3)
C10 C9 C31 121.8(3)
C9 C10 C11 122.8(3)
C10 C11 C13 120.4(3)
C12 C11 C10 117.4(3)
C12 C11 C13 122.2(3)
N1 C12 C7 111.1(3)
N1 C12 C11 128.1(3)
C11 C12 C7 120.9(3)
N4 C13 C11 124.2(3)
N4 C13 C14 110.6(3)
C14 C13 C11 125.0(3)
C15 C14 C13 107.8(3)
C14 C15 C16 106.4(3)
N4 C16 C15 109.4(2)
C17 C16 N4 126.0(3)
C17 C16 C15 124.5(3)
C16 C17 C18 125.5(3)
C16 C17 C35 117.4(2)
C18 C17 C35 117.1(2)
N3 C18 C17 125.5(3)
N3 C18 C19 109.8(2)
C17 C18 C19 124.7(3)
C20 C19 C18 106.9(3)
C19 C20 C21 107.5(2)
N3 C21 C20 110.0(3)
N3 C21 C22 124.5(3)
C22 C21 C20 125.5(3)
C21 C22 C44 118.0(3)
C23 C22 C21 125.2(3)
C23 C22 C44 116.8(3)
N2 C23 C24 109.3(3)
C22 C23 N2 126.4(3)
C22 C23 C24 124.2(3)
C25 C24 C23 107.3(3)
C24 C25 C26 106.6(3)
N2 C26 C2 125.4(3)
N2 C26 C25 110.5(3)
C2 C26 C25 124.1(3)
C4 C27 C28 109.0(3)
C4 C27 C30 110.7(3)
C29 C27 C4 110.9(3)
C29 C27 C28 109.2(3)
C29 C27 C30 107.7(3)
C30 C27 C28 109.3(3)
C9 C31 C33 108.5(3)
C32 C31 C9 110.0(3)
C32 C31 C33 109.3(3)
C34 C31 C9 112.5(3)
C34 C31 C32 108.1(3)
C34 C31 C33 108.4(3)
C36 C35 C17 119.9(2)
C36 C35 C40 120.4(3)
C40 C35 C17 119.7(3)
C35 C36 C41 120.7(3)
C37 C36 C35 118.8(3)
C37 C36 C41 120.4(3)
C36 C37 C38 121.7(3)
C37 C38 C42 121.3(3)
C39 C38 C37 118.1(3)
C39 C38 C42 120.6(3)
C38 C39 C40 122.1(3)
C35 C40 C43 120.6(3)
C39 C40 C35 118.8(3)
C39 C40 C43 120.6(3)
C45 C44 C22 119.3(2)
C49 C44 C22 120.2(2)
C49 C44 C45 120.4(3)
C44 C45 C50 121.5(3)
C46 C45 C44 118.5(3)
C46 C45 C50 120.0(3)
C47 C46 C45 121.7(3)
C46 C47 C48 118.9(3)
C46 C47 C51 120.2(3)
C48 C47 C51 121.0(3)
C47 C48 C49 121.5(3)
C44 C49 C52 120.4(3)
C48 C49 C44 118.9(3)
C48 C49 C52 120.6(3)
N5 Pd2 N6 89.84(10)
N5 Pd2 N7 179.70(10)
N5 Pd2 N8 89.39(10)
N7 Pd2 N6 90.07(10)
N7 Pd2 N8 90.71(10)
N8 Pd2 N6 178.11(9)
C53 N5 Pd2 126.9(2)
C64 N5 Pd2 127.07(19)
C64 N5 C53 106.0(2)
C75 N6 Pd2 125.6(2)
C78 N6 Pd2 128.0(2)
C78 N6 C75 106.5(3)
C70 N7 Pd2 126.6(2)
C73 N7 Pd2 127.37(19)
C73 N7 C70 106.1(2)
C65 N8 Pd2 128.27(19)
C65 N8 C68 106.4(2)
C68 N8 Pd2 125.3(2)
N5 C53 C54 127.5(3)
N5 C53 C58 111.6(3)
C54 C53 C58 120.9(3)
C53 C54 C55 116.5(3)
C53 C54 C78 123.2(3)
C78 C54 C55 120.3(3)
C56 C55 C54 123.2(3)
C55 C56 C57 118.6(3)
C55 C56 C79 122.8(3)
C57 C56 C79 118.6(3)
C58 C57 C56 119.8(3)
C53 C58 C59 105.4(3)
C57 C58 C53 120.9(3)
C57 C58 C59 133.7(3)
C60 C59 C58 133.4(3)
C60 C59 C64 121.1(3)
C64 C59 C58 105.5(3)
C59 C60 C61 119.8(3)
C60 C61 C83 119.7(3)
C62 C61 C60 118.0(3)
C62 C61 C83 122.2(3)
C61 C62 C63 123.6(3)
C62 C63 C65 120.7(3)
C64 C63 C62 116.9(3)
C64 C63 C65 122.4(3)
N5 C64 C59 111.5(3)
N5 C64 C63 128.0(3)
C63 C64 C59 120.5(3)
N8 C65 C63 124.7(3)
N8 C65 C66 110.1(3)
C63 C65 C66 125.2(3)
C67 C66 C65 107.2(3)
C66 C67 C68 107.6(3)
N8 C68 C67 108.7(3)
C69 C68 N8 126.6(3)
C69 C68 C67 124.7(3)
C68 C69 C70 125.2(3)
C68 C69 C87 117.6(3)
C70 C69 C87 117.2(3)
N7 C70 C69 125.6(3)
N7 C70 C71 109.8(3)
C69 C70 C71 124.7(3)
C72 C71 C70 107.3(3)
C71 C72 C73 107.2(3)
N7 C73 C72 109.6(3)
N7 C73 C74 125.5(3)
C74 C73 C72 124.9(3)
C73 C74 C96 116.4(3)
C75 C74 C73 124.7(3)
C75 C74 C96 118.9(3)
N6 C75 C76 108.8(3)
C74 C75 N6 126.7(3)
C74 C75 C76 124.5(3)
C77 C76 C75 107.1(3)
C76 C77 C78 107.6(3)
N6 C78 C54 124.5(3)
N6 C78 C77 110.1(3)
C77 C78 C54 125.5(3)
C80 C79 C56 111.9(3)
C80 C79 C81 108.9(3)
C80 C79 C82 109.4(3)
C81 C79 C56 109.2(3)
C81 C79 C82 108.4(4)
C82 C79 C56 109.0(3)
C61 C83 C84 111.5(3)
C61 C83 C86 108.0(3)
C85 C83 C61 111.2(3)
C85 C83 C84 107.6(3)
C85 C83 C86 108.9(3)
C86 C83 C84 109.6(3)
C88 C87 C69 118.0(3)
C92 C87 C69 120.7(3)
C92 C87 C88 121.3(3)
C87 C88 C93 120.7(3)
C89 C88 C87 118.1(3)
C89 C88 C93 121.2(3)
C90 C89 C88 121.8(3)
C89 C90 C91 119.1(3)
C89 C90 C94 121.2(4)
C91 C90 C94 119.8(4)
C92 C91 C90 121.3(3)
C87 C92 C95 121.4(3)
C91 C92 C87 118.3(3)
C91 C92 C95 120.3(3)
C97 C96 C74 119.8(3)
C97 C96 C101 120.8(3)
C101 C96 C74 119.4(3)
C96 C97 C98 118.3(3)
C96 C97 C102 121.4(3)
C98 C97 C102 120.3(3)
C99 C98 C97 121.9(3)
C98 C99 C103 120.6(4)
C100 C99 C98 118.6(3)
C100 C99 C103 120.8(3)
C99 C100 C101 121.7(3)
C96 C101 C104 121.6(3)
C100 C101 C96 118.6(3)
C100 C101 C104 119.8(3)

loop_
_geom_bond_atom_site_label_1
_geom_bond_atom_site_label_2
_geom_bond_distance
Pd1 N1 1.990(3)
Pd1 N2 2.037(2)
Pd1 N3 2.013(2)
Pd1 N4 2.031(2)
N1 C1 1.376(4)
N1 C12 1.369(4)
N2 C23 1.389(4)
N2 C26 1.351(4)
N3 C18 1.387(4)
N3 C21 1.378(4)
N4 C13 1.356(4)
N4 C16 1.401(4)
C1 C2 1.401(4)
C1 C6 1.417(4)
C2 C3 1.408(4)
C2 C26 1.435(4)
C3 C4 1.398(4)
C4 C5 1.412(4)
C4 C27 1.536(5)
C5 C6 1.384(5)
C6 C7 1.444(4)
C7 C8 1.393(4)
C7 C12 1.420(4)
C8 C9 1.403(5)
C9 C10 1.391(4)
C9 C31 1.536(4)
C10 C11 1.410(4)
C11 C12 1.397(4)
C11 C13 1.433(4)
C13 C14 1.430(4)
C14 C15 1.354(4)
C15 C16 1.444(4)
C16 C17 1.382(4)
C17 C18 1.399(4)
C17 C35 1.508(4)
C18 C19 1.423(4)
C19 C20 1.361(4)
C20 C21 1.418(4)
C21 C22 1.403(4)
C22 C23 1.381(4)
C22 C44 1.501(4)
C23 C24 1.430(4)
C24 C25 1.355(4)
C25 C26 1.440(4)
C27 C28 1.542(5)
C27 C29 1.525(5)
C27 C30 1.538(4)
C31 C32 1.530(5)
C31 C33 1.543(5)
C31 C34 1.521(5)
C35 C36 1.400(4)
C35 C40 1.405(4)
C36 C37 1.386(5)
C36 C41 1.517(4)
C37 C38 1.398(4)
C38 C39 1.384(4)
C38 C42 1.509(5)
C39 C40 1.385(4)
C40 C43 1.512(4)
C44 C45 1.409(4)
C44 C49 1.402(4)
C45 C46 1.399(4)
C45 C50 1.501(4)
C46 C47 1.384(5)
C47 C48 1.389(5)
C47 C51 1.515(4)
C48 C49 1.395(4)
C49 C52 1.506(4)
Pd2 N5 1.985(2)
Pd2 N6 2.043(2)
Pd2 N7 2.021(2)
Pd2 N8 2.039(2)
N5 C53 1.379(4)
N5 C64 1.369(4)
N6 C75 1.394(4)
N6 C78 1.362(4)
N7 C70 1.381(4)
N7 C73 1.375(4)
N8 C65 1.357(4)
N8 C68 1.396(4)
C53 C54 1.395(4)
C53 C58 1.411(4)
C54 C55 1.429(4)
C54 C78 1.424(5)
C55 C56 1.381(5)
C56 C57 1.412(5)
C56 C79 1.539(4)
C57 C58 1.384(4)
C58 C59 1.441(4)
C59 C60 1.380(4)
C59 C64 1.418(4)
C60 C61 1.420(4)
C61 C62 1.385(4)
C61 C83 1.530(4)
C62 C63 1.419(4)
C63 C64 1.395(4)
C63 C65 1.423(4)
C65 C66 1.435(4)
C66 C67 1.348(4)
C67 C68 1.433(4)
C68 C69 1.370(4)
C69 C70 1.408(4)
C69 C87 1.503(4)
C70 C71 1.420(4)
C71 C72 1.356(4)
C72 C73 1.429(4)
C73 C74 1.407(4)
C74 C75 1.377(4)
C74 C96 1.511(4)
C75 C76 1.432(4)
C76 C77 1.357(5)
C77 C78 1.422(5)
C79 C80 1.527(5)
C79 C81 1.530(6)
C79 C82 1.537(6)
C83 C84 1.532(5)
C83 C85 1.524(5)
C83 C86 1.531(5)
C87 C88 1.408(4)
C87 C92 1.399(5)
C88 C89 1.397(5)
C88 C93 1.513(5)
C89 C90 1.374(6)
C90 C91 1.404(5)
C90 C94 1.518(4)
C91 C92 1.392(4)
C92 C95 1.507(5)
C96 C97 1.394(5)
C96 C101 1.398(4)
C97 C98 1.399(5)
C97 C102 1.512(5)
C98 C99 1.380(5)
C99 C100 1.380(5)
C99 C103 1.514(5)
C100 C101 1.394(5)
C101 C104 1.517(5)

loop_
_platon_squeeze_void_nr
_platon_squeeze_void_average_x
_platon_squeeze_void_average_y
_platon_squeeze_void_average_z
_platon_squeeze_void_volume
_platon_squeeze_void_count_electrons
_platon_squeeze_void_content
1 -0.009 0.009 0.000 1279 218 ' '
2 0.137 0.443 0.208 15 -1 ' '
3 0.240 0.388 0.205 4 0 ' '
4 0.369 0.714 0.380 16 -1 ' '
5 0.631 0.286 0.620 16 -1 ' '
6 0.774 0.600 0.797 6 0 ' '
7 0.874 0.554 0.790 12 -1 ' '
